data_4118712
loop_
_publ_author_name
'Christine Doffek'
'Nicola Alzakhem'
'Caroline Bischof'
'Jessica Wahsner'
'Tuba G\"uden-Silber'
'Joachim L\"ugger'
'Carlos Platas-Iglesias'
'Michael Seitz'

_publ_section_title
;
 Understanding the Quenching Effects of Aromatic C-H- and C-D-Oscillators
 in Near-IR Lanthanoid Luminescence
;
_journal_name_full 'Journal of the American Chemical Society'
_journal_page_first 16413
_journal_page_last 16423
_journal_paper_doi 10.1021/ja307339f
_journal_volume 134
_journal_year 2012
_chemical_formula_moiety '2(C36 H30 Cl N8 O2 Yb), Cl5 Yb O, 2 (Cl)'
_chemical_formula_sum 'C72 H60 Cl9 N16 O5 Yb3'
_chemical_formula_weight 2067.53
_chemical_name_systematic
;
 ?
;
_space_group_IT_number 61
_symmetry_cell_setting orthorhombic
_symmetry_space_group_name_Hall '-P 2ac 2ab'
_symmetry_space_group_name_H-M 'P b c a'
_atom_sites_solution_hydrogens geom
_atom_sites_solution_primary direct
_atom_sites_solution_secondary difmap
_audit_creation_method SHELXL-97
_cell_angle_alpha 90.00
_cell_angle_beta 90.00
_cell_angle_gamma 90.00
_cell_formula_units_Z 8
_cell_length_a 17.768(8)
_cell_length_b 26.809(11)
_cell_length_c 34.069(14)
_cell_measurement_temperature 173(2)
_cell_volume 16229(12)
_computing_structure_refinement 'SHELXL-97 (Sheldrick, 2008)'
_diffrn_ambient_temperature 173(2)
_diffrn_measured_fraction_theta_full 0.996
_diffrn_measured_fraction_theta_max 0.996
_diffrn_measurement_device_type 'XtaLAB mini'
_diffrn_measurement_method /w-scans
_diffrn_radiation_monochromator graphite
_diffrn_radiation_source 'fine-focus sealed tube'
_diffrn_radiation_type MoK\a
_diffrn_radiation_wavelength 0.71073
_diffrn_reflns_av_R_equivalents 0.3881
_diffrn_reflns_av_sigmaI/netI 0.2080
_diffrn_reflns_limit_h_max 23
_diffrn_reflns_limit_h_min -23
_diffrn_reflns_limit_k_max 34
_diffrn_reflns_limit_k_min -34
_diffrn_reflns_limit_l_max 44
_diffrn_reflns_limit_l_min -44
_diffrn_reflns_number 150664
_diffrn_reflns_theta_full 27.63
_diffrn_reflns_theta_max 27.63
_diffrn_reflns_theta_min 1.93
_exptl_absorpt_coefficient_mu 3.783
_exptl_absorpt_correction_T_max 0.952
_exptl_absorpt_correction_T_min 0.520
_exptl_absorpt_correction_type multi-scan
_exptl_crystal_colour plate
_exptl_crystal_density_diffrn 1.692
_exptl_crystal_description colorless
_exptl_crystal_F_000 8056
_exptl_crystal_size_max 0.25
_exptl_crystal_size_mid 0.15
_exptl_crystal_size_min 0.01
_refine_diff_density_max 7.631
_refine_diff_density_min -3.149
_refine_diff_density_rms 0.406
_refine_ls_extinction_method none
_refine_ls_goodness_of_fit_ref 1.141
_refine_ls_hydrogen_treatment constr
_refine_ls_matrix_type full
_refine_ls_number_parameters 421
_refine_ls_number_reflns 18804
_refine_ls_number_restraints 0
_refine_ls_restrained_S_all 1.141
_refine_ls_R_factor_all 0.2530
_refine_ls_R_factor_gt 0.1561
_refine_ls_shift/su_max 0.009
_refine_ls_shift/su_mean 0.001
_refine_ls_structure_factor_coef Fsqd
_refine_ls_weighting_details 'calc w=1/[\s^2^(Fo^2^)+(0.2000P)^2^+0.0000P] where P=(Fo^2^+2Fc^2^)/3'
_refine_ls_weighting_scheme calc
_refine_ls_wR_factor_gt 0.3685
_refine_ls_wR_factor_ref 0.4357
_reflns_number_gt 9072
_reflns_number_total 18804
_reflns_threshold_expression >2\s(I)
_cod_data_source_file ja307339f_si_003.cif
_cod_data_source_block '[D0]-Yb'
_cod_original_cell_volume 16228(12)
_cod_database_code 4118712

loop_
_symmetry_equiv_pos_as_xyz
'x, y, z'
'-x+1/2, -y, z+1/2'
'-x, y+1/2, -z+1/2'
'x+1/2, -y+1/2, -z'
'-x, -y, -z'
'x-1/2, y, -z-1/2'
'x, -y-1/2, z-1/2'
'-x-1/2, y-1/2, z'

loop_
_atom_site_label
_atom_site_type_symbol
_atom_site_fract_x
_atom_site_fract_y
_atom_site_fract_z
_atom_site_U_iso_or_equiv
_atom_site_adp_type
_atom_site_occupancy
_atom_site_symmetry_multiplicity
_atom_site_calc_flag
_atom_site_refinement_flags
Yb1 Yb 0.42435(6) 0.27702(4) 0.04096(3) 0.0400(3) Uiso 1 1 d .
Yb2 Yb 1.09446(6) 0.48506(3) 0.12904(3) 0.0377(3) Uiso 1 1 d .
Yb3 Yb 0.80436(7) 0.25060(4) 0.19486(3) 0.0505(3) Uiso 1 1 d .
C127 C 0.2557(14) 0.1999(8) -0.0501(7) 0.045(6) Uiso 1 1 d .
H127 H 0.2521 0.1995 -0.0773 0.054 Uiso 1 1 calc R
C130 C 0.2653(14) 0.2023(9) 0.0295(7) 0.048(6) Uiso 1 1 d .
C231 C 1.1166(16) 0.5840(10) 0.1929(8) 0.057(7) Uiso 1 1 d .
C106 C 0.5861(13) 0.1993(9) -0.0203(7) 0.046(6) Uiso 1 1 d .
C218 C 1.0956(15) 0.4677(10) 0.0282(8) 0.051(6) Uiso 1 1 d .
C213 C 1.2343(14) 0.5396(9) 0.0830(7) 0.045(5) Uiso 1 1 d .
H21A H 1.2843 0.5493 0.0745 0.054 Uiso 1 1 calc R
H21B H 1.2081 0.5690 0.0925 0.054 Uiso 1 1 calc R
C131 C 0.2731(14) 0.2044(9) 0.0720(7) 0.047(6) Uiso 1 1 d .
C132 C 0.2200(15) 0.1878(9) 0.0980(8) 0.052(6) Uiso 1 1 d .
H132 H 0.1778 0.1715 0.0883 0.062 Uiso 1 1 calc R
C104 C 0.5973(17) 0.1988(11) -0.0868(10) 0.069(8) Uiso 1 1 d .
H104 H 0.6151 0.1844 -0.1098 0.082 Uiso 1 1 calc R
C105 C 0.6098(14) 0.1764(9) -0.0555(7) 0.045(6) Uiso 1 1 d .
H105 H 0.6339 0.1456 -0.0553 0.054 Uiso 1 1 calc R
C129 C 0.2077(16) 0.1741(10) 0.0108(8) 0.055(7) Uiso 1 1 d .
H129 H 0.1731 0.1560 0.0255 0.067 Uiso 1 1 calc R
C217 C 1.1142(15) 0.4734(10) -0.0114(8) 0.053(6) Uiso 1 1 d .
H217 H 1.0854 0.4596 -0.0314 0.064 Uiso 1 1 calc R
C222 C 0.9098(16) 0.3852(10) 0.0656(8) 0.055(7) Uiso 1 1 d .
H222 H 0.8695 0.3672 0.0758 0.066 Uiso 1 1 calc R
C115 C 0.6008(17) 0.3507(11) 0.1310(9) 0.065(8) Uiso 1 1 d .
H115 H 0.6249 0.3394 0.1535 0.078 Uiso 1 1 calc R
C114 C 0.5555(18) 0.3189(11) 0.1109(9) 0.066(8) Uiso 1 1 d .
C118 C 0.5129(14) 0.3845(9) 0.0709(7) 0.047(6) Uiso 1 1 d .
C207 C 1.2207(17) 0.3763(10) 0.1804(8) 0.060(7) Uiso 1 1 d .
C215 C 1.2187(16) 0.5244(10) 0.0097(8) 0.055(6) Uiso 1 1 d .
H215 H 1.2602 0.5442 0.0039 0.066 Uiso 1 1 calc R
C201 C 0.9650(17) 0.4367(11) 0.1999(8) 0.062(7) Uiso 1 1 d .
H20A H 0.9773 0.4669 0.2141 0.074 Uiso 1 1 calc R
H20B H 0.9150 0.4259 0.2077 0.074 Uiso 1 1 calc R
C103 C 0.5575(18) 0.2454(11) -0.0902(10) 0.070(8) Uiso 1 1 d .
H103 H 0.5511 0.2610 -0.1144 0.084 Uiso 1 1 calc R
C219 C 1.0281(14) 0.4374(9) 0.0399(7) 0.047(6) Uiso 1 1 d .
C116 C 0.611(2) 0.3957(15) 0.1198(11) 0.094(11) Uiso 1 1 d .
H116 H 0.6494 0.4149 0.1310 0.113 Uiso 1 1 calc R
C214 C 1.1910(15) 0.5156(10) 0.0494(8) 0.053(6) Uiso 1 1 d .
C221 C 0.9202(17) 0.3875(11) 0.0243(9) 0.066(8) Uiso 1 1 d .
H221 H 0.8873 0.3722 0.0068 0.080 Uiso 1 1 calc R
C226 C 0.9339(16) 0.5313(10) 0.1690(8) 0.058(7) Uiso 1 1 d .
C134 C 0.2920(16) 0.2168(10) 0.1509(9) 0.060(7) Uiso 1 1 d .
H134 H 0.3024 0.2202 0.1775 0.072 Uiso 1 1 calc R
C128 C 0.2045(18) 0.1740(12) -0.0274(9) 0.071(8) Uiso 1 1 d .
H128 H 0.1666 0.1559 -0.0397 0.085 Uiso 1 1 calc R
C234 C 1.2681(19) 0.5876(11) 0.1979(9) 0.069(8) Uiso 1 1 d .
H234 H 1.3198 0.5862 0.2022 0.083 Uiso 1 1 calc R
C206 C 1.1494(14) 0.3662(9) 0.1962(7) 0.046(6) Uiso 1 1 d .
C102 C 0.5296(15) 0.2658(9) -0.0564(8) 0.049(6) Uiso 1 1 d .
C235 C 1.2346(15) 0.5565(9) 0.1718(7) 0.049(6) Uiso 1 1 d .
C216 C 1.1762(14) 0.5000(9) -0.0184(8) 0.051(6) Uiso 1 1 d .
H216 H 1.1922 0.5024 -0.0443 0.062 Uiso 1 1 calc R
C122 C 0.3732(18) 0.4269(11) -0.0253(10) 0.070(8) Uiso 1 1 d .
H122 H 0.3434 0.4341 -0.0470 0.084 Uiso 1 1 calc R
C224 C 0.9473(16) 0.4006(10) 0.1346(8) 0.056(7) Uiso 1 1 d .
H22A H 0.8957 0.3919 0.1409 0.067 Uiso 1 1 calc R
H22B H 0.9792 0.3731 0.1428 0.067 Uiso 1 1 calc R
C136 C 0.4163(16) 0.2577(11) 0.1348(9) 0.063(7) Uiso 1 1 d .
H13A H 0.4115 0.2938 0.1354 0.076 Uiso 1 1 calc R
H13B H 0.4282 0.2464 0.1611 0.076 Uiso 1 1 calc R
C230 C 1.0316(17) 0.5783(11) 0.1896(8) 0.061(7) Uiso 1 1 d .
C203 C 1.0055(17) 0.3463(10) 0.2230(8) 0.061(7) Uiso 1 1 d .
H203 H 0.9568 0.3381 0.2306 0.073 Uiso 1 1 calc R
C113 C 0.5489(16) 0.2651(9) 0.1209(8) 0.055(7) Uiso 1 1 d .
H11A H 0.5903 0.2471 0.1090 0.066 Uiso 1 1 calc R
H11B H 0.5530 0.2612 0.1492 0.066 Uiso 1 1 calc R
C236 C 1.2773(17) 0.5244(11) 0.1489(9) 0.067(8) Uiso 1 1 d .
H23A H 1.2954 0.4976 0.1656 0.081 Uiso 1 1 calc R
H23B H 1.3210 0.5425 0.1395 0.081 Uiso 1 1 calc R
C225 C 0.9098(16) 0.4852(10) 0.1495(9) 0.064(7) Uiso 1 1 d .
H22C H 0.9043 0.4909 0.1216 0.076 Uiso 1 1 calc R
H22D H 0.8615 0.4746 0.1599 0.076 Uiso 1 1 calc R
C109 C 0.6687(19) 0.1343(12) 0.0686(9) 0.072(8) Uiso 1 1 d .
H109 H 0.7108 0.1162 0.0763 0.086 Uiso 1 1 calc R
C220 C 0.9820(17) 0.4136(11) 0.0121(9) 0.066(8) Uiso 1 1 d .
H220 H 0.9935 0.4156 -0.0145 0.080 Uiso 1 1 calc R
C119 C 0.4633(16) 0.4003(10) 0.0394(8) 0.054(6) Uiso 1 1 d .
C107 C 0.5964(16) 0.1784(10) 0.0174(8) 0.057(7) Uiso 1 1 d .
C232 C 1.151(2) 0.6162(12) 0.2192(10) 0.078(9) Uiso 1 1 d .
H232 H 1.1210 0.6329 0.2374 0.093 Uiso 1 1 calc R
C124 C 0.3592(16) 0.3343(10) -0.0342(8) 0.059(7) Uiso 1 1 d .
H12A H 0.3121 0.3258 -0.0213 0.071 Uiso 1 1 calc R
H12B H 0.3479 0.3424 -0.0613 0.071 Uiso 1 1 calc R
C209 C 1.3586(18) 0.3786(10) 0.1812(9) 0.063(7) Uiso 1 1 d .
H209 H 1.4043 0.3686 0.1920 0.075 Uiso 1 1 calc R
C211 C 1.2887(15) 0.4191(10) 0.1310(8) 0.053(6) Uiso 1 1 d .
C108 C 0.6602(18) 0.1529(11) 0.0306(9) 0.067(8) Uiso 1 1 d .
H108 H 0.6995 0.1480 0.0129 0.081 Uiso 1 1 calc R
C210 C 1.3551(19) 0.4061(11) 0.1520(9) 0.069(8) Uiso 1 1 d .
H210 H 1.4002 0.4195 0.1430 0.083 Uiso 1 1 calc R
C126 C 0.3120(15) 0.2261(9) -0.0319(7) 0.049(6) Uiso 1 1 d .
C125 C 0.3759(16) 0.2470(10) -0.0548(8) 0.057(7) Uiso 1 1 d .
H12C H 0.3583 0.2576 -0.0804 0.069 Uiso 1 1 calc R
H12D H 0.4140 0.2215 -0.0585 0.069 Uiso 1 1 calc R
C101 C 0.4813(15) 0.3061(10) -0.0571(8) 0.054(6) Uiso 1 1 d .
H10A H 0.4679 0.3143 -0.0839 0.065 Uiso 1 1 calc R
H10B H 0.5050 0.3349 -0.0452 0.065 Uiso 1 1 calc R
C123 C 0.3916(15) 0.3789(9) -0.0148(8) 0.050(6) Uiso 1 1 d .
C228 C 0.911(2) 0.6046(13) 0.2029(10) 0.082(10) Uiso 1 1 d .
H228 H 0.8784 0.6264 0.2155 0.099 Uiso 1 1 calc R
C223 C 0.9546(16) 0.4075(10) 0.0892(8) 0.056(7) Uiso 1 1 d .
C112 C 0.4852(17) 0.1857(10) 0.1105(8) 0.061(7) Uiso 1 1 d .
H11C H 0.4975 0.1760 0.1372 0.073 Uiso 1 1 calc R
H11D H 0.4383 0.1697 0.1031 0.073 Uiso 1 1 calc R
C212 C 1.2834(19) 0.4555(11) 0.0999(9) 0.073(8) Uiso 1 1 d .
H21C H 1.2581 0.4409 0.0774 0.087 Uiso 1 1 calc R
H21D H 1.3335 0.4655 0.0918 0.087 Uiso 1 1 calc R
C227 C 0.8814(19) 0.5659(11) 0.1833(9) 0.069(8) Uiso 1 1 d .
H227 H 0.8299 0.5623 0.1795 0.083 Uiso 1 1 calc R
C208 C 1.2906(18) 0.3639(12) 0.1964(9) 0.071(8) Uiso 1 1 d .
H208 H 1.2912 0.3443 0.2189 0.086 Uiso 1 1 calc R
C133 C 0.226(2) 0.1940(13) 0.1357(10) 0.087(10) Uiso 1 1 d .
H133 H 0.1879 0.1836 0.1524 0.104 Uiso 1 1 calc R
C205 C 1.132(2) 0.3207(13) 0.2122(10) 0.083(10) Uiso 1 1 d .
H205 H 1.1693 0.2964 0.2137 0.099 Uiso 1 1 calc R
C204 C 1.062(2) 0.3097(13) 0.2260(11) 0.083(10) Uiso 1 1 d .
H204 H 1.0514 0.2788 0.2370 0.100 Uiso 1 1 calc R
C202 C 1.0202(16) 0.3977(10) 0.2082(8) 0.054(6) Uiso 1 1 d .
C117 C 0.5643(19) 0.4157(13) 0.0901(10) 0.076(9) Uiso 1 1 d .
H117 H 0.5675 0.4493 0.0835 0.091 Uiso 1 1 calc R
C233 C 1.221(2) 0.6237(14) 0.2194(10) 0.086(10) Uiso 1 1 d .
H233 H 1.2422 0.6508 0.2325 0.104 Uiso 1 1 calc R
C120 C 0.4501(15) 0.4550(10) 0.0330(8) 0.054(6) Uiso 1 1 d .
H120 H 0.4695 0.4806 0.0484 0.064 Uiso 1 1 calc R
C110 C 0.6106(16) 0.1446(10) 0.0936(9) 0.060(7) Uiso 1 1 d .
H110 H 0.6156 0.1332 0.1193 0.072 Uiso 1 1 calc R
C121 C 0.401(2) 0.4619(14) -0.0022(10) 0.085(10) Uiso 1 1 d .
H121 H 0.3886 0.4947 -0.0086 0.102 Uiso 1 1 calc R
C229 C 0.9854(16) 0.6139(10) 0.2053(8) 0.058(7) Uiso 1 1 d .
H229 H 1.0041 0.6427 0.2170 0.070 Uiso 1 1 calc R
C135 C 0.3394(17) 0.2335(10) 0.1207(9) 0.061(7) Uiso 1 1 d .
O102 O 0.4682(9) 0.1947(6) 0.0346(5) 0.046(4) Uiso 1 1 d .
O101 O 0.5434(10) 0.2725(6) 0.0107(5) 0.049(4) Uiso 1 1 d .
O201 O 1.1176(11) 0.4505(7) 0.1897(5) 0.058(5) Uiso 1 1 d .
O202 O 1.1615(9) 0.4099(6) 0.1250(5) 0.046(4) Uiso 1 1 d .
O1A O 0.8447(14) 0.1671(9) 0.1898(7) 0.090(7) Uiso 1 1 d .
N1 N 1.0089(12) 0.5381(8) 0.1729(6) 0.053(5) Uiso 1 1 d .
N2 N 1.1608(12) 0.5536(7) 0.1702(6) 0.048(5) Uiso 1 1 d .
N206 N 1.0152(11) 0.4334(7) 0.0797(6) 0.041(4) Uiso 1 1 d .
N201 N 0.9684(11) 0.4454(7) 0.1568(6) 0.042(4) Uiso 1 1 d .
N204 N 1.2390(12) 0.5015(7) 0.1142(6) 0.051(5) Uiso 1 1 d .
N205 N 1.1323(12) 0.4871(7) 0.0563(6) 0.048(5) Uiso 1 1 d .
N203 N 1.2250(12) 0.4026(7) 0.1441(6) 0.048(5) Uiso 1 1 d .
N202 N 1.0950(12) 0.4030(7) 0.1980(6) 0.048(5) Uiso 1 1 d .
N105 N 0.5086(11) 0.3359(7) 0.0808(5) 0.039(4) Uiso 1 1 d .
N106 N 0.4343(12) 0.3659(7) 0.0172(6) 0.048(5) Uiso 1 1 d .
N108 N 0.3354(11) 0.2300(7) 0.0846(6) 0.040(4) Uiso 1 1 d .
N107 N 0.3196(12) 0.2263(7) 0.0073(6) 0.050(5) Uiso 1 1 d .
N101 N 0.4092(12) 0.2907(8) -0.0332(6) 0.047(5) Uiso 1 1 d .
N104 N 0.4771(11) 0.2433(7) 0.1076(6) 0.045(5) Uiso 1 1 d .
C111 C 0.5438(15) 0.1710(9) 0.0845(7) 0.050(6) Uiso 1 1 d .
N102 N 0.5525(11) 0.2433(7) -0.0211(6) 0.045(5) Uiso 1 1 d .
N103 N 0.5359(14) 0.1806(8) 0.0448(7) 0.058(6) Uiso 1 1 d .
Cl21 Cl 1.0348(4) 0.5619(2) 0.09013(19) 0.0520(15) Uiso 1 1 d .
Cl1C Cl 0.7167(4) 0.5213(3) 0.1117(2) 0.0615(17) Uiso 1 1 d .
Cl5A Cl 0.7323(5) 0.2300(3) 0.1322(3) 0.083(2) Uiso 1 1 d .
Cl11 Cl 0.3056(4) 0.3326(2) 0.06340(19) 0.0539(15) Uiso 1 1 d .
Cl4A Cl 0.9214(5) 0.2725(3) 0.1538(3) 0.076(2) Uiso 1 1 d .
Cl3A Cl 0.7711(5) 0.3435(3) 0.1991(3) 0.084(2) Uiso 1 1 d .
Cl1A Cl 0.6880(5) 0.2224(3) 0.2346(3) 0.076(2) Uiso 1 1 d .
Cl2A Cl 0.8867(5) 0.2517(3) 0.2582(2) 0.074(2) Uiso 1 1 d .
Cl1B Cl 0.5833(5) 0.4175(3) -0.0611(3) 0.083(2) Uiso 1 1 d .

loop_
_atom_type_symbol
_atom_type_description
_atom_type_scat_dispersion_real
_atom_type_scat_dispersion_imag
_atom_type_scat_source
C C 0.0033 0.0016 'International Tables Vol C Tables 4.2.6.8 and 6.1.1.4'
H H 0.0000 0.0000 'International Tables Vol C Tables 4.2.6.8 and 6.1.1.4'
N N 0.0061 0.0033 'International Tables Vol C Tables 4.2.6.8 and 6.1.1.4'
O O 0.0106 0.0060 'International Tables Vol C Tables 4.2.6.8 and 6.1.1.4'
Cl Cl 0.1484 0.1585 'International Tables Vol C Tables 4.2.6.8 and 6.1.1.4'
Yb Yb -0.3850 5.5486 'International Tables Vol C Tables 4.2.6.8 and 6.1.1.4'

loop_
_geom_angle_atom_site_label_1
_geom_angle_atom_site_label_2
_geom_angle_atom_site_label_3
_geom_angle
O102 Yb1 O101 67.3(5)
O102 Yb1 N108 78.0(6)
O101 Yb1 N108 143.0(6)
O102 Yb1 N106 146.5(6)
O101 Yb1 N106 81.1(6)
N108 Yb1 N106 135.1(6)
O102 Yb1 N105 115.7(6)
O101 Yb1 N105 74.9(6)
N108 Yb1 N105 111.3(6)
N106 Yb1 N105 63.1(6)
O102 Yb1 N101 94.5(6)
O101 Yb1 N101 70.8(6)
N108 Yb1 N101 126.0(6)
N106 Yb1 N101 63.7(6)
N105 Yb1 N101 119.6(6)
O102 Yb1 N107 72.7(6)
O101 Yb1 N107 115.3(6)
N108 Yb1 N107 62.8(6)
N106 Yb1 N107 114.0(7)
N105 Yb1 N107 169.4(6)
N101 Yb1 N107 64.0(6)
O102 Yb1 N104 68.7(6)
O101 Yb1 N104 92.3(6)
N108 Yb1 N104 62.5(6)
N106 Yb1 N104 125.4(6)
N105 Yb1 N104 62.9(6)
N101 Yb1 N104 160.1(6)
N107 Yb1 N104 117.5(6)
O102 Yb1 Cl11 143.7(4)
O101 Yb1 Cl11 148.8(4)
N108 Yb1 Cl11 67.5(4)
N106 Yb1 Cl11 67.9(5)
N105 Yb1 Cl11 88.1(4)
N101 Yb1 Cl11 96.8(5)
N107 Yb1 Cl11 81.5(5)
N104 Yb1 Cl11 103.1(5)
O102 Yb1 C124 119.8(6)
O101 Yb1 C124 90.0(7)
N108 Yb1 C124 119.1(7)
N106 Yb1 C124 46.9(7)
N105 Yb1 C124 109.8(6)
N101 Yb1 C124 26.7(6)
N107 Yb1 C124 68.6(7)
N104 Yb1 C124 171.4(6)
Cl11 Yb1 C124 71.2(5)
O201 Yb2 O202 67.4(6)
O201 Yb2 N1 78.8(7)
O202 Yb2 N1 144.3(6)
O201 Yb2 N205 145.9(7)
O202 Yb2 N205 80.1(6)
N1 Yb2 N205 134.9(7)
O201 Yb2 N2 73.7(6)
O202 Yb2 N2 114.2(6)
N1 Yb2 N2 64.0(7)
N205 Yb2 N2 112.8(6)
O201 Yb2 N206 117.6(6)
O202 Yb2 N206 77.2(6)
N1 Yb2 N206 110.6(6)
N205 Yb2 N206 61.8(6)
N2 Yb2 N206 167.2(6)
O201 Yb2 N204 93.8(7)
O202 Yb2 N204 68.9(6)
N1 Yb2 N204 126.4(7)
N205 Yb2 N204 63.8(7)
N2 Yb2 N204 63.0(6)
N206 Yb2 N204 119.4(6)
O201 Yb2 N201 70.7(6)
O202 Yb2 N201 96.0(6)
N1 Yb2 N201 60.9(6)
N205 Yb2 N201 125.0(6)
N2 Yb2 N201 118.4(6)
N206 Yb2 N201 63.8(6)
N204 Yb2 N201 162.0(6)
O201 Yb2 Cl21 145.8(5)
O202 Yb2 Cl21 146.7(4)
N1 Yb2 Cl21 68.0(5)
N205 Yb2 Cl21 67.0(5)
N2 Yb2 Cl21 84.4(5)
N206 Yb2 Cl21 82.8(4)
N204 Yb2 Cl21 99.3(5)
N201 Yb2 Cl21 98.7(4)
O1A Yb3 Cl5A 83.4(6)
O1A Yb3 Cl3A 175.5(6)
Cl5A Yb3 Cl3A 98.2(3)
O1A Yb3 Cl4A 86.0(6)
Cl5A Yb3 Cl4A 90.0(3)
Cl3A Yb3 Cl4A 89.7(3)
O1A Yb3 Cl1A 90.2(6)
Cl5A Yb3 Cl1A 88.5(3)
Cl3A Yb3 Cl1A 94.0(3)
Cl4A Yb3 Cl1A 176.1(3)
O1A Yb3 Cl2A 84.3(6)
Cl5A Yb3 Cl2A 167.7(3)
Cl3A Yb3 Cl2A 94.1(3)
Cl4A Yb3 Cl2A 89.6(3)
Cl1A Yb3 Cl2A 91.1(3)
C126 C127 C128 119(2)
N107 C130 C129 120(2)
N107 C130 C131 117(2)
C129 C130 C131 122(2)
N2 C231 C232 119(3)
N2 C231 C230 118(2)
C232 C231 C230 123(3)
N102 C106 C107 116(2)
N102 C106 C105 120(2)
C107 C106 C105 124(2)
N205 C218 C217 124(3)
N205 C218 C219 116(2)
C217 C218 C219 120(2)
N204 C213 C214 106.1(19)
N108 C131 C132 121(2)
N108 C131 C130 114(2)
C132 C131 C130 124(2)
C133 C132 C131 123(3)
C105 C104 C103 125(3)
C104 C105 C106 118(3)
C128 C129 C130 119(3)
C216 C217 C218 115(3)
C223 C222 C221 121(3)
C116 C115 C114 122(3)
C115 C114 N105 121(3)
C115 C114 C113 123(3)
N105 C114 C113 116(2)
N105 C118 C117 120(2)
N105 C118 C119 116(2)
C117 C118 C119 124(2)
C208 C207 C206 127(3)
C208 C207 N203 114(3)
C206 C207 N203 118(3)
C216 C215 C214 112(3)
C202 C201 N201 106(2)
C102 C103 C104 117(3)
N206 C219 C220 122(2)
N206 C219 C218 116(2)
C220 C219 C218 122(2)
C115 C116 C117 119(4)
N205 C214 C215 122(2)
N205 C214 C213 121(2)
C215 C214 C213 117(2)
C220 C221 C222 115(3)
N1 C226 C227 122(3)
N1 C226 C225 117(2)
C227 C226 C225 121(3)
C135 C134 C133 111(3)
C129 C128 C127 122(3)
C235 C234 C233 119(3)
C205 C206 N202 117(3)
C205 C206 C207 122(3)
N202 C206 C207 121(2)
C103 C102 C101 122(3)
C103 C102 N102 116(2)
C101 C102 N102 122(2)
N2 C235 C234 120(3)
N2 C235 C236 119(2)
C234 C235 C236 121(3)
C217 C216 C215 125(3)
C121 C122 C123 115(3)
N201 C224 C223 113(2)
N104 C136 C135 109(2)
N1 C230 C229 125(3)
N1 C230 C231 115(2)
C229 C230 C231 120(3)
C204 C203 C202 123(3)
N104 C113 C114 113(2)
C235 C236 N204 117(3)
C226 C225 N201 109(2)
C110 C109 C108 115(3)
C221 C220 C219 120(3)
N106 C119 C118 118(2)
N106 C119 C120 123(2)
C118 C119 C120 119(2)
C108 C107 C106 126(3)
C108 C107 N103 115(3)
C106 C107 N103 119(2)
C233 C232 C231 122(4)
N101 C124 C123 113(2)
N101 C124 Yb1 51.8(12)
C123 C124 Yb1 83.7(15)
C210 C209 C208 115(3)
N203 C211 C210 118(3)
N203 C211 C212 115(3)
C210 C211 C212 126(3)
C109 C108 C107 124(3)
C209 C210 C211 126(3)
N107 C126 C127 122(2)
N107 C126 C125 116(2)
C127 C126 C125 121(2)
C126 C125 N101 110(2)
C102 C101 N101 107(2)
C122 C123 N106 125(3)
C122 C123 C124 123(3)
N106 C123 C124 111(2)
C229 C228 C227 124(3)
C222 C223 N206 127(3)
C222 C223 C224 121(3)
N206 C223 C224 112(2)
C111 C112 N104 108(2)
C211 C212 N204 110(2)
C228 C227 C226 115(3)
C209 C208 C207 125(3)
C132 C133 C134 119(3)
C204 C205 C206 122(3)
C205 C204 C203 118(3)
N202 C202 C201 122(2)
N202 C202 C203 110(2)
C201 C202 C203 128(3)
C118 C117 C116 119(3)
C232 C233 C234 117(4)
C121 C120 C119 109(2)
C109 C110 C111 127(3)
C122 C121 C120 127(3)
C228 C229 C230 116(3)
N108 C135 C134 132(3)
N108 C135 C136 112(3)
C134 C135 C136 115(3)
N103 O102 Yb1 123.6(14)
N102 O101 Yb1 119.3(13)
N202 O201 Yb2 120.6(14)
N203 O202 Yb2 122.4(13)
C230 N1 C226 118(2)
C230 N1 Yb2 122.5(19)
C226 N1 Yb2 116.9(17)
C235 N2 C231 121(2)
C235 N2 Yb2 121.2(16)
C231 N2 Yb2 117.7(17)
C223 N206 C219 115(2)
C223 N206 Yb2 124.4(17)
C219 N206 Yb2 120.4(15)
C224 N201 C201 111.7(19)
C224 N201 C225 109(2)
C201 N201 C225 104(2)
C224 N201 Yb2 111.1(15)
C201 N201 Yb2 116.7(15)
C225 N201 Yb2 103.8(14)
C213 N204 C236 108(2)
C213 N204 C212 111(2)
C236 N204 C212 110(2)
C213 N204 Yb2 101.4(14)
C236 N204 Yb2 111.0(16)
C212 N204 Yb2 114.9(16)
C218 N205 C214 121(2)
C218 N205 Yb2 125.7(18)
C214 N205 Yb2 113.1(17)
C211 N203 O202 122(2)
C211 N203 C207 121(2)
O202 N203 C207 117(2)
O201 N202 C202 115(2)
O201 N202 C206 117(2)
C202 N202 C206 128(2)
C118 N105 C114 118(2)
C118 N105 Yb1 119.6(15)
C114 N105 Yb1 122.4(16)
C119 N106 C123 120(2)
C119 N106 Yb1 120.8(17)
C123 N106 Yb1 117.1(16)
C135 N108 C131 113(2)
C135 N108 Yb1 121.0(18)
C131 N108 Yb1 125.2(15)
C126 N107 C130 118(2)
C126 N107 Yb1 121.1(17)
C130 N107 Yb1 120.4(16)
C124 N101 C125 112(2)
C124 N101 C101 105.8(19)
C125 N101 C101 105.8(19)
C124 N101 Yb1 101.5(15)
C125 N101 Yb1 114.2(15)
C101 N101 Yb1 117.5(15)
C136 N104 C113 110(2)
C136 N104 C112 107(2)
C113 N104 C112 107.2(19)
C136 N104 Yb1 101.0(15)
C113 N104 Yb1 116.1(14)
C112 N104 Yb1 115.5(15)
N103 C111 C110 113(2)
N103 C111 C112 119(2)
C110 C111 C112 128(3)
C106 N102 O101 124(2)
C106 N102 C102 122(2)
O101 N102 C102 113.8(18)
O102 N103 C111 114(2)
O102 N103 C107 122(2)
C111 N103 C107 124(2)

loop_
_geom_bond_atom_site_label_1
_geom_bond_atom_site_label_2
_geom_bond_distance
Yb1 O102 2.349(16)
Yb1 O101 2.356(17)
Yb1 N108 2.509(19)
Yb1 N106 2.52(2)
Yb1 N105 2.565(18)
Yb1 N101 2.57(2)
Yb1 N107 2.58(2)
Yb1 N104 2.62(2)
Yb1 Cl11 2.694(7)
Yb1 C124 3.20(3)
Yb2 O201 2.303(18)
Yb2 O202 2.343(16)
Yb2 N1 2.56(2)
Yb2 N205 2.57(2)
Yb2 N2 2.59(2)
Yb2 N206 2.593(19)
Yb2 N204 2.65(2)
Yb2 N201 2.653(19)
Yb2 Cl21 2.670(6)
Yb3 O1A 2.36(2)
Yb3 Cl5A 2.550(9)
Yb3 Cl3A 2.562(9)
Yb3 Cl4A 2.573(9)
Yb3 Cl1A 2.584(9)
Yb3 Cl2A 2.606(9)
C127 C126 1.37(3)
C127 C128 1.38(4)
C130 N107 1.38(3)
C130 C129 1.42(4)
C130 C131 1.46(3)
C231 N2 1.37(3)
C231 C232 1.39(4)
C231 C230 1.52(4)
C106 N102 1.32(3)
C106 C107 1.41(4)
C106 C105 1.41(3)
C218 N205 1.27(3)
C218 C217 1.40(4)
C218 C219 1.50(3)
C213 N204 1.48(3)
C213 C214 1.52(3)
C131 N108 1.37(3)
C131 C132 1.37(3)
C132 C133 1.30(4)
C104 C105 1.25(4)
C104 C103 1.44(4)
C129 C128 1.30(4)
C217 C216 1.34(3)
C222 C223 1.28(4)
C222 C221 1.42(4)
C115 C116 1.28(5)
C115 C114 1.36(4)
C114 N105 1.40(3)
C114 C113 1.49(4)
C118 N105 1.35(3)
C118 C117 1.40(4)
C118 C119 1.45(4)
C207 C208 1.40(4)
C207 C206 1.40(4)
C207 N203 1.43(3)
C215 C216 1.38(4)
C215 C214 1.46(4)
C201 C202 1.46(4)
C201 N201 1.49(3)
C103 C102 1.37(4)
C219 N206 1.38(3)
C219 C220 1.41(4)
C116 C117 1.42(5)
C214 N205 1.31(3)
C221 C220 1.37(4)
C226 N1 1.35(3)
C226 C227 1.40(4)
C226 C225 1.46(4)
C134 C135 1.40(4)
C134 C133 1.42(4)
C234 C235 1.36(4)
C234 C233 1.47(4)
C206 C205 1.37(4)
C206 N202 1.38(3)
C102 C101 1.38(3)
C102 N102 1.41(3)
C235 N2 1.31(3)
C235 C236 1.39(4)
C122 C121 1.32(4)
C122 C123 1.38(4)
C224 N201 1.47(3)
C224 C223 1.57(4)
C136 N104 1.48(3)
C136 C135 1.59(4)
C230 N1 1.28(3)
C230 C229 1.37(4)
C203 C204 1.40(4)
C203 C202 1.49(4)
C113 N104 1.48(3)
C236 N204 1.49(3)
C225 N201 1.51(3)
C109 C110 1.37(4)
C109 C108 1.39(4)
C119 N106 1.30(3)
C119 C120 1.50(4)
C107 C108 1.40(4)
C107 N103 1.43(3)
C232 C233 1.27(5)
C124 N101 1.47(3)
C124 C123 1.48(4)
C209 C210 1.24(4)
C209 C208 1.37(4)
C211 N203 1.30(3)
C211 C210 1.42(4)
C211 C212 1.44(4)
C126 N107 1.34(3)
C126 C125 1.49(4)
C125 N101 1.50(3)
C101 N101 1.57(3)
C123 N106 1.37(3)
C228 C229 1.34(4)
C228 C227 1.34(4)
C223 N206 1.32(3)
C112 C111 1.42(4)
C112 N104 1.55(3)
C212 N204 1.54(4)
C205 C204 1.37(5)
C202 N202 1.38(3)
C120 C121 1.49(4)
C110 C111 1.42(4)
C135 N108 1.24(3)
O102 N103 1.31(3)
O101 N102 1.35(2)
O201 N202 1.36(3)
O202 N203 1.32(3)
C111 N103 1.38(3)
